data_9014503
loop_
_publ_author_name
'Corazza, E.'
'Sabelli, C.'
'Vannucci, S.'

_publ_section_title
;
 Dawsonite: new mineralogical data and structure refinement
;
_journal_name_full 'Neues Jahrbuch fur Mineralogie, Monatshefte'
_journal_page_first 381
_journal_page_last 397
_journal_volume 1977
_journal_year 1977
_chemical_compound_source 'Terlano, Bolzano, Italy'
_chemical_formula_sum 'C H2 Al Na O5'
_chemical_name_mineral Dawsonite
_space_group_IT_number 74
_symmetry_space_group_name_Hall '-I 2b 2'
_symmetry_space_group_name_H-M 'I m m a'
_cell_angle_alpha 90
_cell_angle_beta 90
_cell_angle_gamma 90
_cell_length_a 6.759
_cell_length_b 5.585
_cell_length_c 10.425
_cell_formula_units_Z 4
_cell_volume 393.533
_database_code_amcsd 0018528
_exptl_crystal_density_diffrn 2.430
_cod_original_formula_sum 'Al Na C O5 H2'
_cod_database_code 9014503

loop_
_space_group_symop_operation_xyz
x,y,z
1/2+x,1/2+y,1/2+z
x,1/2-y,z
1/2+x,-y,1/2+z
-x,1/2+y,-z
1/2-x,+y,1/2-z
-x,y,z
1/2-x,1/2+y,1/2+z
x,-y,-z
1/2+x,1/2-y,1/2-z
x,1/2+y,-z
1/2+x,+y,1/2-z
-x,1/2-y,z
1/2-x,-y,1/2+z
-x,-y,-z
1/2-x,1/2-y,1/2-z

loop_
_atom_site_aniso_label
_atom_site_aniso_U_11
_atom_site_aniso_U_22
_atom_site_aniso_U_33
_atom_site_aniso_U_12
_atom_site_aniso_U_13
_atom_site_aniso_U_23
Al 0.01203 0.00537 0.00440 0.00000 0.00000 -0.00029
Na 0.02662 0.01738 0.01487 0.00000 0.00928 0.00000
C 0.00903 0.01059 0.00716 0.00000 0.00000 0.00000
O1 0.01875 0.02228 0.00661 0.00000 0.00000 0.00000
O2 0.02060 0.00822 0.00716 0.00000 0.00000 0.00177
O3 0.01157 0.00853 0.00826 0.00000 0.00107 0.00000

loop_
_atom_site_label
_atom_site_fract_x
_atom_site_fract_y
_atom_site_fract_z
_atom_site_U_iso_or_equiv
Al 0.00000 0.00000 0.50000 0.00735
Na 0.25000 0.75000 0.25000 0.01963
C 0.00000 0.25000 0.25260 0.00887
O1 0.00000 0.25000 0.13260 0.01596
O2 0.00000 0.04740 0.31560 0.01203
O3 0.18110 0.25000 0.52500 0.00937
H 0.27500 0.25000 0.47800 0.01494

loop_
_cod_related_entry_id
_cod_related_entry_database
_cod_related_entry_code
1 AMCSD 0018528
